data_7123965
loop_
_publ_author_name
'Umetani, Masataka'
'Kim, Jinseok'
'Tanaka, Takayuki'
'Kim, Dongho'
'Osuka, Atsuhiro'

_publ_section_title
;
 5,20-Diheterohexaphyrins: metal-template-free synthesis and aromaticity
 switching
;
_journal_name_full 'Chemical Communications'
_journal_paper_doi 10.1039/C9CC05580K
_journal_year 2019
_chemical_formula_moiety 'C32 H30 N4, 0.5(1.206(C H Cl3)), 0.5(0.794(C H2 Cl2))'
_chemical_formula_sum 'C33 H31.39 Cl2.61 N4'
_chemical_formula_weight 576.43
_chemical_name_systematic 5,20-diaza[28]hexaphyrin
_space_group_crystal_system monoclinic
_space_group_IT_number 14
_space_group_name_Hall '-P 2yn'
_space_group_name_H-M_alt 'P 1 21/n 1'
_symmetry_space_group_name_Hall '-P 2yn'
_symmetry_space_group_name_H-M 'P 1 21/n 1'
_atom_sites_solution_hydrogens geom
_audit_creation_method SHELXL-2014/7
_audit_update_record
;
2019-06-15 deposited with the CCDC.    2019-08-07 downloaded from the CCDC.
;
_cell_angle_alpha 90
_cell_angle_beta 116.214(2)
_cell_angle_gamma 90
_cell_formula_units_Z 4
_cell_length_a 13.6032(2)
_cell_length_b 15.9814(2)
_cell_length_c 14.9395(3)
_cell_measurement_reflns_used 17219
_cell_measurement_temperature 93(2)
_cell_measurement_theta_max 73.3080
_cell_measurement_theta_min 3.6910
_cell_volume 2913.78(10)
_computing_structure_refinement 'SHELXL-2014/7 (Sheldrick, 2014)'
_diffrn_ambient_temperature 93(2)
_diffrn_detector_area_resol_mean 5.8140
_diffrn_measured_fraction_theta_full 0.995
_diffrn_measured_fraction_theta_max 0.995
_diffrn_measurement_device_type 'Rigaku XtaLAB P200'
_diffrn_measurement_method \w
_diffrn_radiation_type CuK\a
_diffrn_radiation_wavelength 1.54184
_diffrn_reflns_av_R_equivalents 0.0485
_diffrn_reflns_av_unetI/netI 0.0296
_diffrn_reflns_Laue_measured_fraction_full 0.995
_diffrn_reflns_Laue_measured_fraction_max 0.995
_diffrn_reflns_limit_h_max 15
_diffrn_reflns_limit_h_min -15
_diffrn_reflns_limit_k_max 18
_diffrn_reflns_limit_k_min -18
_diffrn_reflns_limit_l_max 17
_diffrn_reflns_limit_l_min -15
_diffrn_reflns_number 35357
_diffrn_reflns_point_group_measured_fraction_full 0.995
_diffrn_reflns_point_group_measured_fraction_max 0.995
_diffrn_reflns_theta_full 62.999
_diffrn_reflns_theta_max 62.999
_diffrn_reflns_theta_min 3.666
_exptl_absorpt_coefficient_mu 2.738
_exptl_absorpt_correction_T_max 1.00000
_exptl_absorpt_correction_T_min 0.72227
_exptl_absorpt_correction_type multi-scan
_exptl_absorpt_process_details 'CrysAlisPro 1.171.38.46 (Rigaku Oxford Diffraction, 2015)'
_exptl_crystal_colour Brown
_exptl_crystal_density_diffrn 1.314
_exptl_crystal_description Prism
_exptl_crystal_F_000 1207
_exptl_crystal_recrystallization_method 'Vapour deposition'
_exptl_crystal_size_max 0.24
_exptl_crystal_size_mid 0.12
_exptl_crystal_size_min 0.05
_refine_diff_density_max 1.927
_refine_diff_density_min -1.001
_refine_diff_density_rms 0.106
_refine_ls_extinction_method none
_refine_ls_goodness_of_fit_ref 1.038
_refine_ls_hydrogen_treatment constr
_refine_ls_matrix_type full
_refine_ls_number_parameters 395
_refine_ls_number_reflns 4698
_refine_ls_number_restraints 0
_refine_ls_restrained_S_all 1.038
_refine_ls_R_factor_all 0.0956
_refine_ls_R_factor_gt 0.0887
_refine_ls_shift/su_max 0.008
_refine_ls_shift/su_mean 0.000
_refine_ls_structure_factor_coef Fsqd
_refine_ls_weighting_details 'w=1/[\s^2^(Fo^2^)+(0.3200P)^2^] where P=(Fo^2^+2Fc^2^)/3'
_refine_ls_weighting_scheme calc
_refine_ls_wR_factor_gt 0.3142
_refine_ls_wR_factor_ref 0.3374
_reflns_Friedel_coverage 0.000
_reflns_number_gt 4061
_reflns_number_total 4698
_reflns_threshold_expression 'I > 2\s(I)'
_cod_data_source_file c9cc05580k2.cif
_cod_data_source_block 171208umetani
_cod_depositor_comments
;
The following automatic conversions were performed:

'_exptl_absorpt_correction_type' value 'Multi-scan' changed to
'multi-scan' according to
/home/data/users/saulius/crontab/automatic-downloads/rss-feeds/RSC/lib/dictionaries/cif_core.dic
dictionary named 'cif_core.dic' version 2.4.2 from 2011-04-26.

Automatic conversion script
Id: cif_fix_values 4973 2017-02-22 13:04:09Z antanas 
;
_cod_original_cell_volume 2913.78(9)
_cod_database_code 7123965
_shelx_shelxl_version_number 2014/7
_shelx_space_group_comment
;
The symmetry employed for this shelxl refinement is uniquely defined
by the following loop, which should always be used as a source of
symmetry information in preference to the above space-group names.
They are only intended as comments.
;

loop_
_space_group_symop_operation_xyz
'x, y, z'
'-x+1/2, y+1/2, -z+1/2'
'-x, -y, -z'
'x-1/2, -y-1/2, z-1/2'

loop_
_atom_site_label
_atom_site_type_symbol
_atom_site_fract_x
_atom_site_fract_y
_atom_site_fract_z
_atom_site_U_iso_or_equiv
_atom_site_adp_type
_atom_site_occupancy
_atom_site_site_symmetry_order
_atom_site_calc_flag
_atom_site_refinement_flags_posn
_atom_site_refinement_flags_adp
_atom_site_refinement_flags_occupancy
_atom_site_disorder_assembly
_atom_site_disorder_group
C1 C 0.1492(3) 1.3048(2) 0.4800(3) 0.0361(8) Uani 1 1 d . . . . .
C2 C 0.0955(3) 1.2421(2) 0.4134(2) 0.0360(8) Uani 1 1 d . . . . .
C3 C 0.0655(3) 1.2430(2) 0.3089(3) 0.0412(8) Uani 1 1 d . . . . .
H1 H 0.0796 1.2867 0.2731 0.049 Uiso 1 1 calc R U . . .
C4 C 0.0135(3) 1.1705(2) 0.2707(3) 0.0447(9) Uani 1 1 d . . . . .
H2 H -0.0172 1.1531 0.2029 0.054 Uiso 1 1 calc R U . . .
C5 C 0.0142(3) 1.1243(2) 0.3549(2) 0.0361(8) Uani 1 1 d . . . . .
C6 C -0.0545(3) 0.9834(2) 0.2843(2) 0.0354(8) Uani 1 1 d . . . . .
C7 C -0.0579(3) 0.9878(2) 0.1868(3) 0.0410(8) Uani 1 1 d . . . . .
H3 H -0.0401 1.0347 0.1576 0.049 Uiso 1 1 calc R U . . .
C8 C -0.0913(3) 0.9120(2) 0.1454(2) 0.0376(8) Uani 1 1 d . . . . .
H4 H -0.1018 0.8947 0.0810 0.045 Uiso 1 1 calc R U . . .
C9 C -0.1081(3) 0.8619(2) 0.2180(2) 0.0333(7) Uani 1 1 d . . . . .
C10 C -0.1465(2) 0.78118(19) 0.2031(2) 0.0327(7) Uani 1 1 d . . . . .
C11 C -0.1641(3) 0.7324(2) 0.2742(2) 0.0356(8) Uani 1 1 d . . . . .
C12 C -0.2094(3) 0.6511(2) 0.2613(3) 0.0399(8) Uani 1 1 d . . . . .
H5 H -0.2333 0.6181 0.2025 0.048 Uiso 1 1 calc R U . . .
C13 C -0.2127(3) 0.6280(2) 0.3499(3) 0.0412(8) Uani 1 1 d . . . . .
H6 H -0.2401 0.5768 0.3622 0.049 Uiso 1 1 calc R U . . .
C14 C -0.1688(3) 0.6936(2) 0.4170(3) 0.0368(8) Uani 1 1 d . . . . .
C15 C 0.1919(3) 1.3786(2) 0.4457(2) 0.0347(8) Uani 1 1 d . . . . .
C16 C 0.2987(3) 1.3754(2) 0.4534(2) 0.0364(8) Uani 1 1 d . . . . .
C17 C 0.3385(3) 1.4450(2) 0.4250(2) 0.0389(8) Uani 1 1 d . . . . .
H7 H 0.4108 1.4435 0.4305 0.047 Uiso 1 1 calc R U . . .
C18 C 0.2767(3) 1.5165(2) 0.3888(2) 0.0385(8) Uani 1 1 d . . . . .
C19 C 0.1710(3) 1.5178(2) 0.3798(2) 0.0390(8) Uani 1 1 d . . . . .
H8 H 0.1271 1.5663 0.3539 0.047 Uiso 1 1 calc R U . . .
C20 C 0.1276(3) 1.4492(2) 0.4083(3) 0.0395(8) Uani 1 1 d . . . . .
C21 C 0.3662(3) 1.2967(2) 0.4884(3) 0.0435(9) Uani 1 1 d . . . . .
H9 H 0.4398 1.3070 0.4942 0.065 Uiso 1 1 calc R U . . .
H10 H 0.3311 1.2517 0.4401 0.065 Uiso 1 1 calc R U . . .
H11 H 0.3714 1.2803 0.5536 0.065 Uiso 1 1 calc R U . . .
C22 C 0.3215(3) 1.5921(2) 0.3572(3) 0.0487(9) Uani 1 1 d . . . . .
H12 H 0.3051 1.5868 0.2866 0.073 Uiso 1 1 calc R U . . .
H13 H 0.4010 1.5953 0.3977 0.073 Uiso 1 1 calc R U . . .
H14 H 0.2872 1.6431 0.3668 0.073 Uiso 1 1 calc R U . . .
C23 C 0.0101(3) 1.4520(2) 0.3941(3) 0.0488(9) Uani 1 1 d . . . . .
H15 H -0.0201 1.5080 0.3721 0.073 Uiso 1 1 calc R U . . .
H16 H 0.0084 1.4389 0.4575 0.073 Uiso 1 1 calc R U . . .
H17 H -0.0337 1.4108 0.3437 0.073 Uiso 1 1 calc R U . . .
C24 C -0.1730(2) 0.74159(19) 0.1037(2) 0.0325(7) Uani 1 1 d . . . . .
C25 C -0.0929(3) 0.6980(2) 0.0876(3) 0.0387(8) Uani 1 1 d . . . . .
C26 C -0.1193(3) 0.6665(2) -0.0066(3) 0.0397(8) Uani 1 1 d . . . . .
H18 H -0.0643 0.6381 -0.0177 0.048 Uiso 1 1 calc R U . . .
C27 C -0.2230(3) 0.6749(2) -0.0856(3) 0.0418(9) Uani 1 1 d . . . . .
C28 C -0.3016(3) 0.7166(2) -0.0675(3) 0.0426(8) Uani 1 1 d . . . . .
H19 H -0.3737 0.7215 -0.1199 0.051 Uiso 1 1 calc R U . . .
C29 C -0.2783(3) 0.7517(2) 0.0252(2) 0.0372(8) Uani 1 1 d . . . . .
C30 C 0.0206(3) 0.6864(3) 0.1711(3) 0.0583(11) Uani 1 1 d . . . . .
H20 H 0.0583 0.6418 0.1534 0.087 Uiso 1 1 calc R U . . .
H21 H 0.0155 0.6712 0.2324 0.087 Uiso 1 1 calc R U . . .
H22 H 0.0619 0.7387 0.1816 0.087 Uiso 1 1 calc R U . . .
C31 C -0.2491(3) 0.6396(3) -0.1864(3) 0.0518(10) Uani 1 1 d . . . . .
H23 H -0.2576 0.6853 -0.2329 0.078 Uiso 1 1 calc R U . . .
H24 H -0.3175 0.6075 -0.2107 0.078 Uiso 1 1 calc R U . . .
H25 H -0.1894 0.6027 -0.1817 0.078 Uiso 1 1 calc R U . . .
C32 C -0.3632(3) 0.8025(3) 0.0403(3) 0.0510(10) Uani 1 1 d . . . . .
H26 H -0.4226 0.8176 -0.0248 0.076 Uiso 1 1 calc R U . . .
H27 H -0.3293 0.8536 0.0775 0.076 Uiso 1 1 calc R U . . .
H28 H -0.3930 0.7695 0.0779 0.076 Uiso 1 1 calc R U . . .
N1 N -0.1410(2) 0.75675(17) 0.3697(2) 0.0359(7) Uani 1 1 d . . . . .
H29 H -0.1127 0.8053 0.3966 0.043 Uiso 1 1 calc R U . . .
N2 N -0.0256(2) 1.04625(17) 0.3550(2) 0.0394(7) Uani 1 1 d . . . . .
H30 H -0.0342 1.0338 0.4084 0.047 Uiso 1 1 calc R U . . .
N3 N 0.0591(2) 1.16761(16) 0.4380(2) 0.0371(7) Uani 1 1 d . . . . .
N4 N -0.0832(2) 0.90977(17) 0.30373(19) 0.0368(7) Uani 1 1 d . . . . .
Cl1 Cl 0.28807(11) 1.06595(8) 0.43104(11) 0.0402(5) Uani 0.603(3) 1 d . . P A 1
Cl2 Cl 0.24831(17) 1.05217(13) 0.61769(16) 0.0692(7) Uani 0.603(3) 1 d . . P A 1
Cl3 Cl 0.4622(2) 1.03452(19) 0.63318(18) 0.0769(8) Uani 0.603(3) 1 d . . P A 1
C33 C 0.3257(8) 1.0198(7) 0.5603(7) 0.075(2) Uani 0.603(3) 1 d . . P A 1
H31 H 0.3145 0.9580 0.5508 0.090 Uiso 0.603(3) 1 calc R U P A 1
Cl4 Cl 0.20555(19) 0.97557(15) 0.53722(19) 0.0512(8) Uani 0.397(3) 1 d . . P A 2
Cl5 Cl 0.4113(4) 1.0576(3) 0.6345(3) 0.0882(14) Uani 0.397(3) 1 d . . P A 2
C34 C 0.2820(9) 1.0652(6) 0.5383(7) 0.045(2) Uani 0.397(3) 1 d . . P A 2
H32 H 0.2863 1.0698 0.4741 0.053 Uiso 0.397(3) 1 calc R U P A 2
H33 H 0.2453 1.1160 0.5469 0.053 Uiso 0.397(3) 1 calc R U P A 2

loop_
_atom_site_aniso_label
_atom_site_aniso_U_11
_atom_site_aniso_U_22
_atom_site_aniso_U_33
_atom_site_aniso_U_23
_atom_site_aniso_U_13
_atom_site_aniso_U_12
C1 0.0424(17) 0.0373(17) 0.0328(17) 0.0007(13) 0.0205(14) -0.0026(13)
C2 0.0420(17) 0.0375(17) 0.0337(18) -0.0038(13) 0.0215(14) -0.0048(13)
C3 0.059(2) 0.0366(16) 0.0366(19) 0.0016(14) 0.0289(17) -0.0032(15)
C4 0.065(2) 0.0432(19) 0.0292(18) -0.0042(14) 0.0241(17) -0.0067(16)
C5 0.0405(16) 0.0403(17) 0.0304(17) -0.0017(14) 0.0183(14) -0.0029(13)
C6 0.0394(17) 0.0397(17) 0.0284(17) -0.0013(13) 0.0160(13) -0.0021(13)
C7 0.057(2) 0.0362(17) 0.0396(19) 0.0006(14) 0.0304(16) -0.0067(14)
C8 0.0505(18) 0.0406(17) 0.0286(16) -0.0027(13) 0.0238(15) -0.0040(14)
C9 0.0380(15) 0.0401(16) 0.0255(15) -0.0019(13) 0.0174(12) -0.0016(13)
C10 0.0383(16) 0.0354(16) 0.0255(16) -0.0008(13) 0.0150(13) -0.0014(12)
C11 0.0416(16) 0.0412(17) 0.0252(16) -0.0030(13) 0.0158(13) -0.0051(13)
C12 0.057(2) 0.0361(17) 0.0310(18) -0.0072(13) 0.0234(15) -0.0085(14)
C13 0.0526(19) 0.0378(17) 0.0367(19) -0.0035(14) 0.0230(15) -0.0099(14)
C14 0.0451(17) 0.0383(17) 0.0315(17) -0.0026(13) 0.0211(14) -0.0069(13)
C15 0.0429(17) 0.0383(17) 0.0254(16) -0.0033(12) 0.0173(13) -0.0081(13)
C16 0.0460(17) 0.0406(18) 0.0272(16) -0.0072(13) 0.0203(14) -0.0051(13)
C17 0.0446(18) 0.0481(19) 0.0288(17) -0.0103(14) 0.0205(14) -0.0120(14)
C18 0.0500(18) 0.0383(17) 0.0277(17) -0.0024(13) 0.0177(14) -0.0074(14)
C19 0.0502(19) 0.0379(17) 0.0345(18) -0.0010(13) 0.0237(15) -0.0046(14)
C20 0.0458(18) 0.0433(18) 0.0345(18) -0.0053(14) 0.0224(15) -0.0070(14)
C21 0.0437(18) 0.0441(19) 0.044(2) -0.0017(15) 0.0199(16) -0.0002(14)
C22 0.059(2) 0.050(2) 0.044(2) 0.0002(16) 0.0292(17) -0.0164(17)
C23 0.049(2) 0.050(2) 0.054(2) 0.0044(17) 0.0281(18) 0.0013(16)
C24 0.0391(16) 0.0340(15) 0.0263(16) -0.0021(12) 0.0160(13) -0.0047(12)
C25 0.0397(17) 0.0435(18) 0.0305(18) -0.0027(13) 0.0131(14) -0.0012(13)
C26 0.0464(18) 0.0452(18) 0.0304(18) -0.0034(14) 0.0197(15) 0.0044(14)
C27 0.056(2) 0.0441(19) 0.0268(17) -0.0025(14) 0.0194(16) -0.0044(15)
C28 0.0387(17) 0.056(2) 0.0287(18) 0.0012(15) 0.0106(14) -0.0016(15)
C29 0.0360(16) 0.0471(18) 0.0292(17) -0.0011(13) 0.0151(14) -0.0031(13)
C30 0.046(2) 0.082(3) 0.039(2) -0.0108(19) 0.0113(17) 0.0166(19)
C31 0.061(2) 0.063(2) 0.0263(18) -0.0076(16) 0.0154(16) 0.0023(18)
C32 0.0391(18) 0.072(3) 0.043(2) -0.0027(18) 0.0188(16) 0.0048(17)
N1 0.0475(15) 0.0370(14) 0.0279(14) -0.0041(11) 0.0209(12) -0.0082(11)
N2 0.0550(17) 0.0385(15) 0.0306(15) -0.0033(11) 0.0242(13) -0.0056(12)
N3 0.0492(16) 0.0348(14) 0.0320(15) -0.0024(11) 0.0223(13) -0.0054(11)
N4 0.0473(15) 0.0368(15) 0.0295(14) -0.0038(11) 0.0198(12) -0.0049(11)
Cl1 0.0464(8) 0.0338(8) 0.0449(9) 0.0038(5) 0.0240(7) 0.0058(5)
Cl2 0.0737(12) 0.0747(13) 0.0679(13) 0.0091(9) 0.0393(10) 0.0126(9)
Cl3 0.0712(16) 0.0994(18) 0.0597(13) 0.0003(11) 0.0286(12) -0.0096(13)
C33 0.083(6) 0.072(6) 0.073(6) 0.012(5) 0.038(5) -0.006(5)
Cl4 0.0580(14) 0.0553(14) 0.0579(15) 0.0315(11) 0.0417(12) 0.0238(10)
Cl5 0.062(2) 0.109(3) 0.077(2) -0.0064(19) 0.0167(19) 0.026(2)
C34 0.072(6) 0.037(5) 0.033(5) 0.016(4) 0.031(5) 0.016(4)

loop_
_atom_type_symbol
_atom_type_description
_atom_type_scat_dispersion_real
_atom_type_scat_dispersion_imag
_atom_type_scat_source
C C 0.0181 0.0091 'International Tables Vol C Tables 4.2.6.8 and 6.1.1.4'
H H 0.0000 0.0000 'International Tables Vol C Tables 4.2.6.8 and 6.1.1.4'
N N 0.0311 0.0180 'International Tables Vol C Tables 4.2.6.8 and 6.1.1.4'
Cl Cl 0.3639 0.7018 'International Tables Vol C Tables 4.2.6.8 and 6.1.1.4'

loop_
_geom_angle_atom_site_label_1
_geom_angle_atom_site_label_2
_geom_angle_atom_site_label_3
_geom_angle
_geom_angle_site_symmetry_1
_geom_angle_site_symmetry_3
C2 C1 C14 125.1(3) . 3_576
C2 C1 C15 119.2(3) . .
C14 C1 C15 115.7(3) 3_576 .
C1 C2 N3 124.6(3) . .
C1 C2 C3 126.0(3) . .
N3 C2 C3 109.4(3) . .
C4 C3 C2 107.3(3) . .
C4 C3 H1 126.3 . .
C2 C3 H1 126.3 . .
C3 C4 C5 105.5(3) . .
C3 C4 H2 127.2 . .
C5 C4 H2 127.2 . .
N3 C5 N2 120.1(3) . .
N3 C5 C4 111.9(3) . .
N2 C5 C4 128.0(3) . .
N4 C6 N2 119.7(3) . .
N4 C6 C7 112.9(3) . .
N2 C6 C7 127.4(3) . .
C8 C7 C6 105.9(3) . .
C8 C7 H3 127.1 . .
C6 C7 H3 127.1 . .
C7 C8 C9 106.7(3) . .
C7 C8 H4 126.6 . .
C9 C8 H4 126.6 . .
C10 C9 N4 125.7(3) . .
C10 C9 C8 125.0(3) . .
N4 C9 C8 109.2(3) . .
C9 C10 C11 124.9(3) . .
C9 C10 C24 117.6(3) . .
C11 C10 C24 117.5(3) . .
N1 C11 C12 106.8(3) . .
N1 C11 C10 125.7(3) . .
C12 C11 C10 127.5(3) . .
C13 C12 C11 107.9(3) . .
C13 C12 H5 126.0 . .
C11 C12 H5 126.0 . .
C14 C13 C12 107.6(3) . .
C14 C13 H6 126.2 . .
C12 C13 H6 126.2 . .
N1 C14 C13 108.1(3) . .
N1 C14 C1 124.8(3) . 3_576
C13 C14 C1 127.0(3) . 3_576
C20 C15 C16 120.6(3) . .
C20 C15 C1 120.4(3) . .
C16 C15 C1 119.0(3) . .
C17 C16 C15 118.4(3) . .
C17 C16 C21 121.1(3) . .
C15 C16 C21 120.5(3) . .
C18 C17 C16 122.2(3) . .
C18 C17 H7 118.9 . .
C16 C17 H7 118.9 . .
C17 C18 C19 118.5(3) . .
C17 C18 C22 121.5(3) . .
C19 C18 C22 120.0(3) . .
C18 C19 C20 121.2(3) . .
C18 C19 H8 119.4 . .
C20 C19 H8 119.4 . .
C15 C20 C19 119.1(3) . .
C15 C20 C23 121.3(3) . .
C19 C20 C23 119.6(3) . .
C16 C21 H9 109.5 . .
C16 C21 H10 109.5 . .
H9 C21 H10 109.5 . .
C16 C21 H11 109.5 . .
H9 C21 H11 109.5 . .
H10 C21 H11 109.5 . .
C18 C22 H12 109.5 . .
C18 C22 H13 109.5 . .
H12 C22 H13 109.5 . .
C18 C22 H14 109.5 . .
H12 C22 H14 109.5 . .
H13 C22 H14 109.5 . .
C20 C23 H15 109.5 . .
C20 C23 H16 109.5 . .
H15 C23 H16 109.5 . .
C20 C23 H17 109.5 . .
H15 C23 H17 109.5 . .
H16 C23 H17 109.5 . .
C25 C24 C29 119.9(3) . .
C25 C24 C10 120.9(3) . .
C29 C24 C10 119.1(3) . .
C26 C25 C24 118.9(3) . .
C26 C25 C30 120.4(3) . .
C24 C25 C30 120.6(3) . .
C25 C26 C27 122.5(3) . .
C25 C26 H18 118.7 . .
C27 C26 H18 118.7 . .
C28 C27 C26 117.6(3) . .
C28 C27 C31 121.2(3) . .
C26 C27 C31 121.2(3) . .
C27 C28 C29 122.1(3) . .
C27 C28 H19 118.9 . .
C29 C28 H19 118.9 . .
C28 C29 C24 118.9(3) . .
C28 C29 C32 120.8(3) . .
C24 C29 C32 120.3(3) . .
C25 C30 H20 109.5 . .
C25 C30 H21 109.5 . .
H20 C30 H21 109.5 . .
C25 C30 H22 109.5 . .
H20 C30 H22 109.5 . .
H21 C30 H22 109.5 . .
C27 C31 H23 109.5 . .
C27 C31 H24 109.5 . .
H23 C31 H24 109.5 . .
C27 C31 H25 109.5 . .
H23 C31 H25 109.5 . .
H24 C31 H25 109.5 . .
C29 C32 H26 109.5 . .
C29 C32 H27 109.5 . .
H26 C32 H27 109.5 . .
C29 C32 H28 109.5 . .
H26 C32 H28 109.5 . .
H27 C32 H28 109.5 . .
C11 N1 C14 109.6(3) . .
C11 N1 H29 125.2 . .
C14 N1 H29 125.2 . .
C5 N2 C6 130.2(3) . .
C5 N2 H30 114.9 . .
C6 N2 H30 114.9 . .
C5 N3 C2 105.7(3) . .
C6 N4 C9 105.3(3) . .
Cl3 C33 Cl2 112.2(6) . .
Cl3 C33 Cl1 108.8(5) . .
Cl2 C33 Cl1 116.1(6) . .
Cl3 C33 H31 106.4 . .
Cl2 C33 H31 106.4 . .
Cl1 C33 H31 106.4 . .
Cl5 C34 Cl4 109.4(6) . .
Cl5 C34 H32 109.8 . .
Cl4 C34 H32 109.8 . .
Cl5 C34 H33 109.8 . .
Cl4 C34 H33 109.8 . .
H32 C34 H33 108.2 . .

loop_
_geom_bond_atom_site_label_1
_geom_bond_atom_site_label_2
_geom_bond_distance
_geom_bond_site_symmetry_2
C1 C2 1.373(5) .
C1 C14 1.441(5) 3_576
C1 C15 1.502(4) .
C2 N3 1.399(4) .
C2 C3 1.428(5) .
C3 C4 1.347(5) .
C3 H1 0.9500 .
C4 C5 1.455(5) .
C4 H2 0.9500 .
C5 N3 1.313(4) .
C5 N2 1.360(4) .
C6 N4 1.311(4) .
C6 N2 1.383(4) .
C6 C7 1.440(5) .
C7 C8 1.345(5) .
C7 H3 0.9500 .
C8 C9 1.446(5) .
C8 H4 0.9500 .
C9 C10 1.372(4) .
C9 N4 1.399(4) .
C10 C11 1.422(4) .
C10 C24 1.504(4) .
C11 N1 1.375(4) .
C11 C12 1.413(4) .
C12 C13 1.395(5) .
C12 H5 0.9500 .
C13 C14 1.389(5) .
C13 H6 0.9500 .
C14 N1 1.378(4) .
C14 C1 1.441(5) 3_576
C15 C20 1.385(5) .
C15 C16 1.406(5) .
C16 C17 1.383(5) .
C16 C21 1.507(5) .
C17 C18 1.380(5) .
C17 H7 0.9500 .
C18 C19 1.385(5) .
C18 C22 1.520(5) .
C19 C20 1.398(5) .
C19 H8 0.9500 .
C20 C23 1.517(5) .
C21 H9 0.9800 .
C21 H10 0.9800 .
C21 H11 0.9800 .
C22 H12 0.9800 .
C22 H13 0.9800 .
C22 H14 0.9800 .
C23 H15 0.9800 .
C23 H16 0.9800 .
C23 H17 0.9800 .
C24 C25 1.399(5) .
C24 C29 1.404(4) .
C25 C26 1.385(5) .
C25 C30 1.508(5) .
C26 C27 1.389(5) .
C26 H18 0.9500 .
C27 C28 1.384(5) .
C27 C31 1.497(5) .
C28 C29 1.395(5) .
C28 H19 0.9500 .
C29 C32 1.508(5) .
C30 H20 0.9800 .
C30 H21 0.9800 .
C30 H22 0.9800 .
C31 H23 0.9800 .
C31 H24 0.9800 .
C31 H25 0.9800 .
C32 H26 0.9800 .
C32 H27 0.9800 .
C32 H28 0.9800 .
N1 H29 0.8800 .
N2 H30 0.8800 .
Cl1 C33 1.914(10) .
Cl2 C33 1.706(11) .
Cl3 C33 1.703(10) .
C33 H31 1.0000 .
Cl4 C34 1.766(10) .
Cl5 C34 1.715(11) .
C34 H32 0.9900 .
C34 H33 0.9900 .

loop_
_geom_hbond_atom_site_label_D
_geom_hbond_atom_site_label_H
_geom_hbond_atom_site_label_A
_geom_hbond_distance_DH
_geom_hbond_distance_HA
_geom_hbond_distance_DA
_geom_hbond_angle_DHA
_geom_hbond_site_symmetry_A
C12 H5 Cl2 0.95 2.97 3.795(4) 146.6 4_575
C12 H5 Cl4 0.95 2.69 3.636(4) 178.2 4_575
N1 H29 N3 0.88 2.29 2.851(4) 121.7 3_576
N1 H29 N4 0.88 2.32 2.873(4) 121.3 .
N1 H29 Cl2 0.88 2.88 3.425(3) 121.8 3_576
N2 H30 Cl4 0.88 2.79 3.492(4) 137.8 3_576
C34 H33 N3 0.99 2.47 3.179(11) 128.1 .
C12 H5 Cl2 0.95 2.97 3.795(4) 146.6 4_575
C12 H5 Cl4 0.95 2.69 3.636(4) 178.2 4_575

loop_
_geom_torsion_atom_site_label_1
_geom_torsion_atom_site_label_2
_geom_torsion_atom_site_label_3
_geom_torsion_atom_site_label_4
_geom_torsion
_geom_torsion_site_symmetry_1
_geom_torsion_site_symmetry_4
C14 C1 C2 N3 -4.8(5) 3_576 .
C15 C1 C2 N3 175.2(3) . .
C14 C1 C2 C3 173.3(3) 3_576 .
C15 C1 C2 C3 -6.7(5) . .
C1 C2 C3 C4 -179.3(3) . .
N3 C2 C3 C4 -1.0(4) . .
C2 C3 C4 C5 -1.0(4) . .
C3 C4 C5 N3 2.8(4) . .
C3 C4 C5 N2 -177.8(3) . .
N4 C6 C7 C8 0.3(4) . .
N2 C6 C7 C8 -179.5(3) . .
C6 C7 C8 C9 0.1(4) . .
C7 C8 C9 C10 177.4(3) . .
C7 C8 C9 N4 -0.4(4) . .
N4 C9 C10 C11 -1.9(5) . .
C8 C9 C10 C11 -179.3(3) . .
N4 C9 C10 C24 177.5(3) . .
C8 C9 C10 C24 0.1(5) . .
C9 C10 C11 N1 -3.2(5) . .
C24 C10 C11 N1 177.5(3) . .
C9 C10 C11 C12 175.9(3) . .
C24 C10 C11 C12 -3.4(5) . .
N1 C11 C12 C13 0.0(4) . .
C10 C11 C12 C13 -179.2(3) . .
C11 C12 C13 C14 -0.8(4) . .
C12 C13 C14 N1 1.2(4) . .
C12 C13 C14 C1 -175.6(3) . 3_576
C2 C1 C15 C20 91.3(4) . .
C14 C1 C15 C20 -88.7(4) 3_576 .
C2 C1 C15 C16 -89.7(4) . .
C14 C1 C15 C16 90.4(4) 3_576 .
C20 C15 C16 C17 1.4(5) . .
C1 C15 C16 C17 -177.6(3) . .
C20 C15 C16 C21 -176.4(3) . .
C1 C15 C16 C21 4.6(4) . .
C15 C16 C17 C18 -0.5(5) . .
C21 C16 C17 C18 177.2(3) . .
C16 C17 C18 C19 -0.7(5) . .
C16 C17 C18 C22 -179.5(3) . .
C17 C18 C19 C20 1.1(5) . .
C22 C18 C19 C20 180.0(3) . .
C16 C15 C20 C19 -1.1(5) . .
C1 C15 C20 C19 178.0(3) . .
C16 C15 C20 C23 176.7(3) . .
C1 C15 C20 C23 -4.3(5) . .
C18 C19 C20 C15 -0.2(5) . .
C18 C19 C20 C23 -178.0(3) . .
C9 C10 C24 C25 89.1(4) . .
C11 C10 C24 C25 -91.5(4) . .
C9 C10 C24 C29 -88.2(4) . .
C11 C10 C24 C29 91.2(4) . .
C29 C24 C25 C26 0.8(5) . .
C10 C24 C25 C26 -176.5(3) . .
C29 C24 C25 C30 -179.9(3) . .
C10 C24 C25 C30 2.7(5) . .
C24 C25 C26 C27 -1.4(5) . .
C30 C25 C26 C27 179.3(4) . .
C25 C26 C27 C28 0.1(5) . .
C25 C26 C27 C31 -179.6(3) . .
C26 C27 C28 C29 2.0(5) . .
C31 C27 C28 C29 -178.4(3) . .
C27 C28 C29 C24 -2.5(5) . .
C27 C28 C29 C32 175.2(3) . .
C25 C24 C29 C28 1.1(5) . .
C10 C24 C29 C28 178.5(3) . .
C25 C24 C29 C32 -176.7(3) . .
C10 C24 C29 C32 0.7(5) . .
C12 C11 N1 C14 0.7(4) . .
C10 C11 N1 C14 180.0(3) . .
C13 C14 N1 C11 -1.2(4) . .
C1 C14 N1 C11 175.7(3) 3_576 .
N3 C5 N2 C6 -164.8(3) . .
C4 C5 N2 C6 15.8(6) . .
N4 C6 N2 C5 174.6(3) . .
C7 C6 N2 C5 -5.6(6) . .
N2 C5 N3 C2 177.2(3) . .
C4 C5 N3 C2 -3.3(4) . .
C1 C2 N3 C5 -179.0(3) . .
C3 C2 N3 C5 2.6(4) . .
N2 C6 N4 C9 179.3(3) . .
C7 C6 N4 C9 -0.5(4) . .
C10 C9 N4 C6 -177.2(3) . .
C8 C9 N4 C6 0.5(4) . .
